data_2221681
loop_
_publ_author_name
'Liu, Guan-Feng'
'Luo, Yong-Wen'
'Qin, Da-Bin'

_publ_section_title
;
 <i>N</i>-Phenylanthranilic anhydride
;
_journal_coeditor_code HB2927
_journal_issue 5
_journal_name_full 'Acta Crystallographica Section E'
_journal_page_first o1043
_journal_paper_doi 10.1107/S1600536809013002
_journal_volume 65
_journal_year 2009
_chemical_formula_moiety 'C26 H20 N2 O3'
_chemical_formula_sum 'C26 H20 N2 O3'
_chemical_formula_weight 408.44
_chemical_name_systematic
;
<i>N</i>-Phenylanthranilic anhydride
;
_space_group_IT_number 15
_symmetry_cell_setting monoclinic
_symmetry_space_group_name_Hall '-C 2yc'
_symmetry_space_group_name_H-M 'C 1 2/c 1'
_atom_sites_solution_hydrogens geom
_atom_sites_solution_primary direct
_atom_sites_solution_secondary difmap
_audit_creation_method SHELXL-97
_cell_angle_alpha 90.00
_cell_angle_beta 100.594(3)
_cell_angle_gamma 90.00
_cell_formula_units_Z 4
_cell_length_a 9.090(3)
_cell_length_b 21.056(6)
_cell_length_c 10.623(3)
_cell_measurement_reflns_used 3250
_cell_measurement_temperature 93(2)
_cell_measurement_theta_max 27.49
_cell_measurement_theta_min 3.40
_cell_volume 1998.6(10)
_computing_cell_refinement 'RAPID-AUTO (Rigaku/MSC, 2004)'
_computing_data_collection 'RAPID-AUTO (Rigaku/MSC, 2004)'
_computing_data_reduction 'RAPID-AUTO (Rigaku/MSC, 2004)'
_computing_molecular_graphics 'SHELXTL (Sheldrick, 2008)'
_computing_publication_material 'SHELXTL (Sheldrick, 2008)'
_computing_structure_refinement 'SHELXL97 (Sheldrick, 2008)'
_computing_structure_solution 'SHELXS97 (Sheldrick, 2008)'
_diffrn_ambient_temperature 93(2)
_diffrn_measured_fraction_theta_full 0.992
_diffrn_measured_fraction_theta_max 0.992
_diffrn_measurement_device_type 'Rigaku Spider'
_diffrn_measurement_method \w
_diffrn_radiation_monochromator graphite
_diffrn_radiation_source 'Rotating Anode'
_diffrn_radiation_type MoK\a
_diffrn_radiation_wavelength 0.71073
_diffrn_reflns_av_R_equivalents 0.0233
_diffrn_reflns_av_sigmaI/netI 0.0259
_diffrn_reflns_limit_h_max 11
_diffrn_reflns_limit_h_min -11
_diffrn_reflns_limit_k_max 27
_diffrn_reflns_limit_k_min -27
_diffrn_reflns_limit_l_max 13
_diffrn_reflns_limit_l_min -10
_diffrn_reflns_number 8102
_diffrn_reflns_theta_full 27.48
_diffrn_reflns_theta_max 27.48
_diffrn_reflns_theta_min 3.40
_diffrn_standards_decay_% 0
_diffrn_standards_interval_count 0
_diffrn_standards_interval_time 0
_diffrn_standards_number 0
_exptl_absorpt_coefficient_mu 0.090
_exptl_absorpt_correction_type none
_exptl_crystal_colour Colourless
_exptl_crystal_density_diffrn 1.358
_exptl_crystal_density_method 'not measured'
_exptl_crystal_description Chunk
_exptl_crystal_F_000 856
_exptl_crystal_size_max 0.33
_exptl_crystal_size_mid 0.30
_exptl_crystal_size_min 0.18
_refine_diff_density_max 0.252
_refine_diff_density_min -0.197
_refine_ls_extinction_method none
_refine_ls_goodness_of_fit_ref 0.998
_refine_ls_hydrogen_treatment mixed
_refine_ls_matrix_type full
_refine_ls_number_parameters 145
_refine_ls_number_reflns 2275
_refine_ls_number_restraints 0
_refine_ls_restrained_S_all 0.998
_refine_ls_R_factor_all 0.0454
_refine_ls_R_factor_gt 0.0387
_refine_ls_shift/su_max 0.000
_refine_ls_shift/su_mean 0.000
_refine_ls_structure_factor_coef Fsqd
_refine_ls_weighting_details 'calc w=1/[\s^2^(Fo^2^)+(0.0706P)^2^+0.28P] where P=(Fo^2^+2Fc^2^)/3'
_refine_ls_weighting_scheme calc
_refine_ls_wR_factor_gt 0.1044
_refine_ls_wR_factor_ref 0.1110
_reflns_number_gt 2000
_reflns_number_total 2275
_reflns_threshold_expression I>2\s(I)
_cod_data_source_file hb2927.cif
_cod_data_source_block I
_cod_depositor_comments
;
The following automatic conversions were performed:
'_symmetry_cell_setting' value 'Monoclinic' changed to 'monoclinic'
according to '/home/saulius/struct/CIF-dictionaries/cif_core.dic'
dictionary named 'cif_core.dic' version 2.4.1 from 2010-06-29.

Automatic conversion script
Id: cif_fix_enum 1527 2010-12-29 10:47:43Z saulius 

The following automatic conversions were performed:

'_symmetry_cell_setting' value 'Monoclinic' changed to 'monoclinic'
according to /home/saulius/struct/CIF-dictionaries/cif_core.dic
dictionary named 'cif_core.dic' version 2.4.1 from 2010-06-29.

Automatic conversion script
Id: cif_fix_values 1715 2011-07-08 13:25:40Z adriana 
;
_cod_original_cell_volume 1998.5(10)
_cod_original_sg_symbol_H-M 'C 2/c'
_cod_database_code 2221681
_cod_database_fobs_code 2221681

loop_
_symmetry_equiv_pos_as_xyz
'x, y, z'
'-x, y, -z+1/2'
'x+1/2, y+1/2, z'
'-x+1/2, y+1/2, -z+1/2'
'-x, -y, -z'
'x, -y, z-1/2'
'-x+1/2, -y+1/2, -z'
'x+1/2, -y+1/2, z-1/2'

loop_
_atom_site_type_symbol
_atom_site_label
_atom_site_fract_x
_atom_site_fract_y
_atom_site_fract_z
_atom_site_U_iso_or_equiv
_atom_site_adp_type
_atom_site_calc_flag
_atom_site_refinement_flags
_atom_site_occupancy
_atom_site_disorder_assembly
_atom_site_disorder_group
O O1 0.11910(9) 0.38137(4) 0.34545(8) 0.0229(2) Uani d . 1 . .
O O2 0.0000 0.29421(5) 0.2500 0.0225(3) Uani d S 1 . .
N N1 0.41159(11) 0.37188(5) 0.43582(9) 0.0204(2) Uani d . 1 . .
C C1 0.56426(13) 0.43835(6) 0.59357(11) 0.0236(3) Uani d . 1 . .
H H1 0.4845 0.4399 0.6401 0.028 Uiso calc R 1 . .
C C2 0.69505(14) 0.47174(6) 0.63703(12) 0.0275(3) Uani d . 1 . .
H H2 0.7045 0.4964 0.7130 0.033 Uiso calc R 1 . .
C C3 0.81191(14) 0.46930(6) 0.57006(13) 0.0274(3) Uani d . 1 . .
H H3 0.9020 0.4918 0.6006 0.033 Uiso calc R 1 . .
C C4 0.79712(13) 0.43398(5) 0.45834(12) 0.0246(3) Uani d . 1 . .
H H4 0.8771 0.4324 0.4121 0.030 Uiso calc R 1 . .
C C5 0.66575(13) 0.40089(5) 0.41392(11) 0.0215(3) Uani d . 1 . .
H H5 0.6555 0.3771 0.3369 0.026 Uiso calc R 1 . .
C C6 0.54946(12) 0.40262(5) 0.48214(11) 0.0185(3) Uani d . 1 . .
C C7 0.39399(12) 0.30870(5) 0.40566(10) 0.0176(2) Uani d . 1 . .
C C8 0.51448(12) 0.26579(6) 0.43627(11) 0.0207(3) Uani d . 1 . .
H H8 0.6099 0.2811 0.4764 0.025 Uiso calc R 1 . .
C C9 0.49596(13) 0.20234(6) 0.40898(11) 0.0233(3) Uani d . 1 . .
H H9 0.5787 0.1744 0.4313 0.028 Uiso calc R 1 . .
C C10 0.35825(13) 0.17796(6) 0.34912(11) 0.0234(3) Uani d . 1 . .
H H10 0.3469 0.1339 0.3305 0.028 Uiso calc R 1 . .
C C11 0.23933(13) 0.21874(5) 0.31759(11) 0.0206(3) Uani d . 1 . .
H H11 0.1453 0.2025 0.2763 0.025 Uiso calc R 1 . .
C C12 0.25345(12) 0.28396(5) 0.34495(10) 0.0179(3) Uani d . 1 . .
C C13 0.12427(12) 0.32625(5) 0.31547(10) 0.0183(2) Uani d . 1 . .
H H1N 0.3269(17) 0.3947(7) 0.4330(15) 0.039(4) Uiso d . 1 . .

loop_
_atom_site_aniso_label
_atom_site_aniso_U_11
_atom_site_aniso_U_22
_atom_site_aniso_U_33
_atom_site_aniso_U_12
_atom_site_aniso_U_13
_atom_site_aniso_U_23
O1 0.0191(4) 0.0209(4) 0.0273(5) 0.0013(3) 0.0006(3) -0.0033(3)
O2 0.0175(6) 0.0198(6) 0.0272(6) 0.000 -0.0037(5) 0.000
N1 0.0157(5) 0.0197(5) 0.0248(5) 0.0012(4) 0.0014(4) -0.0022(4)
C1 0.0231(6) 0.0258(6) 0.0215(6) 0.0022(5) 0.0033(5) -0.0004(5)
C2 0.0299(7) 0.0248(6) 0.0244(6) 0.0003(5) -0.0037(5) -0.0046(5)
C3 0.0219(6) 0.0198(6) 0.0367(7) -0.0020(4) -0.0045(5) 0.0005(5)
C4 0.0199(6) 0.0200(6) 0.0340(7) 0.0010(4) 0.0051(5) 0.0036(5)
C5 0.0225(6) 0.0199(6) 0.0215(6) 0.0012(4) 0.0027(5) -0.0015(4)
C6 0.0171(6) 0.0170(5) 0.0197(5) 0.0008(4) -0.0009(4) 0.0014(4)
C7 0.0181(6) 0.0189(5) 0.0158(5) -0.0003(4) 0.0033(4) 0.0015(4)
C8 0.0170(6) 0.0234(6) 0.0212(6) 0.0002(4) 0.0019(4) 0.0035(4)
C9 0.0218(6) 0.0230(6) 0.0256(6) 0.0058(4) 0.0059(5) 0.0055(5)
C10 0.0260(6) 0.0179(5) 0.0268(6) 0.0004(5) 0.0064(5) 0.0007(5)
C11 0.0206(6) 0.0210(6) 0.0203(6) -0.0019(4) 0.0039(4) 0.0002(4)
C12 0.0181(6) 0.0202(6) 0.0157(5) 0.0005(4) 0.0037(4) 0.0014(4)
C13 0.0173(6) 0.0197(5) 0.0175(5) -0.0021(4) 0.0023(4) 0.0002(4)

loop_
_atom_type_symbol
_atom_type_description
_atom_type_scat_dispersion_real
_atom_type_scat_dispersion_imag
_atom_type_scat_source
C C 0.0033 0.0016 'International Tables Vol C Tables 4.2.6.8 and 6.1.1.4'
H H 0.0000 0.0000 'International Tables Vol C Tables 4.2.6.8 and 6.1.1.4'
N N 0.0061 0.0033 'International Tables Vol C Tables 4.2.6.8 and 6.1.1.4'
O O 0.0106 0.0060 'International Tables Vol C Tables 4.2.6.8 and 6.1.1.4'

loop_
_geom_angle_atom_site_label_1
_geom_angle_atom_site_label_2
_geom_angle_atom_site_label_3
_geom_angle_site_symmetry_1
_geom_angle_site_symmetry_3
_geom_angle
_geom_angle_publ_flag
C13 O2 C13 2 . 121.84(12) ?
C7 N1 C6 . . 125.64(9) ?
C7 N1 H1N . . 116.5(10) ?
C6 N1 H1N . . 117.6(10) ?
C2 C1 C6 . . 120.13(11) ?
C2 C1 H1 . . 119.9 ?
C6 C1 H1 . . 119.9 ?
C3 C2 C1 . . 120.18(11) ?
C3 C2 H2 . . 119.9 ?
C1 C2 H2 . . 119.9 ?
C2 C3 C4 . . 119.82(11) ?
C2 C3 H3 . . 120.1 ?
C4 C3 H3 . . 120.1 ?
C3 C4 C5 . . 120.16(12) ?
C3 C4 H4 . . 119.9 ?
C5 C4 H4 . . 119.9 ?
C6 C5 C4 . . 119.98(11) ?
C6 C5 H5 . . 120.0 ?
C4 C5 H5 . . 120.0 ?
C5 C6 C1 . . 119.73(10) ?
C5 C6 N1 . . 121.13(10) ?
C1 C6 N1 . . 119.01(10) ?
N1 C7 C8 . . 121.02(10) ?
N1 C7 C12 . . 121.25(10) ?
C8 C7 C12 . . 117.72(10) ?
C9 C8 C7 . . 121.02(10) ?
C9 C8 H8 . . 119.5 ?
C7 C8 H8 . . 119.5 ?
C8 C9 C10 . . 121.37(11) ?
C8 C9 H9 . . 119.3 ?
C10 C9 H9 . . 119.3 ?
C11 C10 C9 . . 118.80(11) ?
C11 C10 H10 . . 120.6 ?
C9 C10 H10 . . 120.6 ?
C10 C11 C12 . . 121.54(11) ?
C10 C11 H11 . . 119.2 ?
C12 C11 H11 . . 119.2 ?
C11 C12 C7 . . 119.53(10) ?
C11 C12 C13 . . 120.82(10) ?
C7 C12 C13 . . 119.62(10) ?
O1 C13 O2 . . 122.15(10) ?
O1 C13 C12 . . 126.76(10) ?
O2 C13 C12 . . 111.05(10) ?

loop_
_geom_bond_atom_site_label_1
_geom_bond_atom_site_label_2
_geom_bond_site_symmetry_2
_geom_bond_distance
_geom_bond_publ_flag
O1 C13 . 1.2067(14) ?
O2 C13 2 1.3877(12) ?
O2 C13 . 1.3877(12) ?
N1 C7 . 1.3708(15) ?
N1 C6 . 1.4159(14) ?
N1 H1N . 0.903(16) ?
C1 C2 . 1.3853(18) ?
C1 C6 . 1.3880(16) ?
C1 H1 . 0.9500 ?
C2 C3 . 1.3838(19) ?
C2 H2 . 0.9500 ?
C3 C4 . 1.3860(18) ?
C3 H3 . 0.9500 ?
C4 C5 . 1.3881(16) ?
C4 H4 . 0.9500 ?
C5 C6 . 1.3876(17) ?
C5 H5 . 0.9500 ?
C7 C8 . 1.4109(15) ?
C7 C12 . 1.4199(15) ?
C8 C9 . 1.3708(17) ?
C8 H8 . 0.9500 ?
C9 C10 . 1.3936(17) ?
C9 H9 . 0.9500 ?
C10 C11 . 1.3728(16) ?
C10 H10 . 0.9500 ?
C11 C12 . 1.4047(15) ?
C11 H11 . 0.9500 ?
C12 C13 . 1.4610(15) ?

loop_
_geom_hbond_atom_site_label_D
_geom_hbond_atom_site_label_H
_geom_hbond_atom_site_label_A
_geom_hbond_site_symmetry_A
_geom_hbond_distance_DH
_geom_hbond_distance_HA
_geom_hbond_distance_DA
_geom_hbond_angle_DHA
N1 H1N O1 . 0.903(16) 1.966(15) 2.6629(14) 132.7(13)

loop_
_geom_torsion_atom_site_label_1
_geom_torsion_atom_site_label_2
_geom_torsion_atom_site_label_3
_geom_torsion_atom_site_label_4
_geom_torsion_site_symmetry_1
_geom_torsion_site_symmetry_2
_geom_torsion_site_symmetry_3
_geom_torsion_site_symmetry_4
_geom_torsion
_geom_torsion_publ_flag
C6 C1 C2 C3 . . . . -0.43(18) ?
C1 C2 C3 C4 . . . . 0.82(18) ?
C2 C3 C4 C5 . . . . -0.28(18) ?
C3 C4 C5 C6 . . . . -0.66(17) ?
C4 C5 C6 C1 . . . . 1.05(16) ?
C4 C5 C6 N1 . . . . 176.88(10) ?
C2 C1 C6 C5 . . . . -0.51(17) ?
C2 C1 C6 N1 . . . . -176.42(10) ?
C7 N1 C6 C5 . . . . 56.75(16) ?
C7 N1 C6 C1 . . . . -127.39(12) ?
C6 N1 C7 C8 . . . . 9.20(17) ?
C6 N1 C7 C12 . . . . -172.07(10) ?
N1 C7 C8 C9 . . . . 178.37(10) ?
C12 C7 C8 C9 . . . . -0.41(17) ?
C7 C8 C9 C10 . . . . 0.58(18) ?
C8 C9 C10 C11 . . . . -0.18(18) ?
C9 C10 C11 C12 . . . . -0.38(17) ?
C10 C11 C12 C7 . . . . 0.54(17) ?
C10 C11 C12 C13 . . . . -177.48(11) ?
N1 C7 C12 C11 . . . . -178.92(10) ?
C8 C7 C12 C11 . . . . -0.14(16) ?
N1 C7 C12 C13 . . . . -0.87(16) ?
C8 C7 C12 C13 . . . . 177.90(10) ?
C13 O2 C13 O1 2 . . . 18.14(8) ?
C13 O2 C13 C12 2 . . . -164.03(10) ?
C11 C12 C13 O1 . . . . 172.29(11) ?
C7 C12 C13 O1 . . . . -5.73(18) ?
C11 C12 C13 O2 . . . . -5.43(14) ?
C7 C12 C13 O2 . . . . 176.56(9) ?
